data_7014159
loop_
_publ_author_name
'Han, Won Seok'
'Lee, Soon W.'

_publ_section_title
;
 Various forms of linear dipyridyls in discrete rectangles, dinuclear
 rods, and one-dimensional networks containing
 (eta5-pentamethylcyclopentadienyl)rhodium(III).
;
_journal_issue 10
_journal_name_full 'Dalton transactions (Cambridge, England : 2003)'
_journal_page_first 1656
_journal_page_last 1663
_journal_paper_doi 10.1039/b402201g
_journal_year 2004
_chemical_formula_sum 'C64 H78 F12 N16 O13 Rh4 S4'
_chemical_formula_weight 2047.30
_chemical_name_systematic
;
?
;
_space_group_IT_number 2
_symmetry_cell_setting triclinic
_symmetry_space_group_name_Hall '-P 1'
_symmetry_space_group_name_H-M 'P -1'
_atom_sites_solution_hydrogens geom
_atom_sites_solution_primary direct
_atom_sites_solution_secondary difmap
_audit_creation_method SHELXL-97
_cell_angle_alpha 92.770(10)
_cell_angle_beta 110.928(13)
_cell_angle_gamma 118.452(11)
_cell_formula_units_Z 2
_cell_length_a 15.916(3)
_cell_length_b 16.522(3)
_cell_length_c 21.118(3)
_cell_measurement_reflns_used 27
_cell_measurement_temperature 293(2)
_cell_measurement_theta_max 12.51
_cell_measurement_theta_min 4.77
_cell_volume 4396.0(16)
_computing_cell_refinement 'Siemens XSCANS'
_computing_data_collection 'Siemens XSCANS'
_computing_data_reduction 'Siemens SHELXTL'
_computing_molecular_graphics 'Siemens SHELXTL'
_computing_publication_material 'Siemens SHELXTL'
_computing_structure_refinement 'SHELXL-97 (Sheldrick, 1997)'
_computing_structure_solution 'SHELXS-97 (Sheldrick, 1990)'
_diffrn_ambient_temperature 293(2)
_diffrn_measured_fraction_theta_full 0.946
_diffrn_measured_fraction_theta_max 0.946
_diffrn_measurement_device 'Siemens P4'
_diffrn_measurement_method '\w scans'
_diffrn_radiation_monochromator graphite
_diffrn_radiation_source 'sealed tube'
_diffrn_radiation_type MoK\a
_diffrn_radiation_wavelength 0.71073
_diffrn_reflns_av_R_equivalents 0.0205
_diffrn_reflns_av_sigmaI/netI 0.0474
_diffrn_reflns_limit_h_max 0
_diffrn_reflns_limit_h_min -16
_diffrn_reflns_limit_k_max 18
_diffrn_reflns_limit_k_min -16
_diffrn_reflns_limit_l_max 25
_diffrn_reflns_limit_l_min -23
_diffrn_reflns_number 15324
_diffrn_reflns_theta_full 25.06
_diffrn_reflns_theta_max 25.06
_diffrn_reflns_theta_min 2.01
_diffrn_standards_interval_count 97
_diffrn_standards_number 3
_exptl_absorpt_coefficient_mu 0.920
_exptl_absorpt_correction_T_max 0.8578
_exptl_absorpt_correction_T_min 0.5413
_exptl_absorpt_correction_type empirical
_exptl_crystal_colour 'ORANGE            '
_exptl_crystal_density_diffrn 1.547
_exptl_crystal_density_method 'not measured'
_exptl_crystal_description 'BLOCK             '
_exptl_crystal_F_000 2060
_exptl_crystal_size_max 0.54
_exptl_crystal_size_mid 0.24
_exptl_crystal_size_min 0.22
_refine_diff_density_max 1.396
_refine_diff_density_min -0.499
_refine_diff_density_rms 0.105
_refine_ls_extinction_method none
_refine_ls_goodness_of_fit_ref 1.039
_refine_ls_hydrogen_treatment mixed
_refine_ls_matrix_type full
_refine_ls_number_parameters 1038
_refine_ls_number_reflns 14740
_refine_ls_number_restraints 0
_refine_ls_restrained_S_all 1.039
_refine_ls_R_factor_all 0.0739
_refine_ls_R_factor_gt 0.0515
_refine_ls_shift/su_max 0.351
_refine_ls_shift/su_mean 0.004
_refine_ls_structure_factor_coef Fsqd
_refine_ls_weighting_details 'calc w=1/[\s^2^(Fo^2^)+(0.0833P)^2^+4.3431P] where P=(Fo^2^+2Fc^2^)/3'
_refine_ls_weighting_scheme calc
_refine_ls_wR_factor_gt 0.1350
_refine_ls_wR_factor_ref 0.1506
_reflns_number_gt 11092
_reflns_number_total 14740
_reflns_threshold_expression >2sigma(I)
_cod_data_source_file b402201g.txt
_cod_data_source_block comp4a
_cod_depositor_comments
;
The following automatic conversions were performed:
'_symmetry_cell_setting' value 'Triclinic' changed to 'triclinic'
according to '/home/saulius/struct/CIF-dictionaries/cif_core.dic'
dictionary named 'cif_core.dic' version 2.4.1 from 2010-06-29.

Automatic conversion script
Id: cif_fix_enum 1527 2010-12-29 10:47:43Z saulius 
;
_cod_original_cell_volume 4396.0(12)
_cod_original_sg_symbol_H-M 'P-1   '
_cod_database_code 7014159

loop_
_symmetry_equiv_pos_as_xyz
'x, y, z'
'-x, -y, -z'

loop_
_atom_site_label
_atom_site_type_symbol
_atom_site_fract_x
_atom_site_fract_y
_atom_site_fract_z
_atom_site_U_iso_or_equiv
_atom_site_adp_type
_atom_site_occupancy
_atom_site_symmetry_multiplicity
_atom_site_calc_flag
_atom_site_refinement_flags
_atom_site_disorder_assembly
_atom_site_disorder_group
Rh1 Rh 0.27595(4) -0.66728(3) -0.37544(2) 0.04750(13) Uani 1 1 d . . .
Rh2 Rh 0.21341(4) -0.56521(3) -0.51014(2) 0.04735(13) Uani 1 1 d . . .
Rh3 Rh 0.78927(3) 0.03661(3) 0.04600(2) 0.03946(12) Uani 1 1 d . . .
Rh4 Rh 0.75788(3) 0.14102(3) -0.09212(2) 0.04167(13) Uani 1 1 d . . .
O13 O 0.8746(7) 0.9709(6) 0.2843(5) 0.151(3) Uani 1 1 d . . .
N1 N 0.3286(4) -0.5997(4) -0.4511(3) 0.0536(12) Uani 1 1 d . . .
N2 N 0.3872(5) -0.6089(5) -0.4698(3) 0.0709(16) Uani 1 1 d . . .
N3 N 0.4462(8) -0.6140(8) -0.4862(5) 0.138(4) Uani 1 1 d . . .
N4 N 0.1705(4) -0.6224(4) -0.4291(3) 0.0534(12) Uani 1 1 d . . .
N5 N 0.0870(5) -0.6498(4) -0.4263(3) 0.0648(14) Uani 1 1 d . . .
N6 N 0.0081(6) -0.6751(6) -0.4216(5) 0.106(3) Uani 1 1 d . . .
N7 N 0.8532(4) 0.0906(3) -0.0283(2) 0.0468(11) Uani 1 1 d . . .
N8 N 0.9346(4) 0.1048(4) -0.0257(3) 0.0596(13) Uani 1 1 d . . .
N9 N 1.0124(6) 0.1179(7) -0.0239(4) 0.111(3) Uani 1 1 d . . .
N10 N 0.6871(4) 0.0783(3) -0.0228(2) 0.0461(11) Uani 1 1 d . . .
N11 N 0.6253(4) 0.0937(4) -0.0127(3) 0.0562(13) Uani 1 1 d . . .
N12 N 0.5660(6) 0.1084(6) -0.0050(4) 0.101(2) Uani 1 1 d . . .
N13 N 0.3740(4) -0.5306(3) -0.3015(2) 0.0465(11) Uani 1 1 d . . .
N14 N 0.6942(3) -0.1002(3) -0.0305(2) 0.0418(10) Uani 1 1 d . . .
N15 N 0.3152(4) -0.4307(3) -0.4318(2) 0.0459(11) Uani 1 1 d . . .
N16 N 0.6566(4) 0.0026(3) -0.1629(2) 0.0451(11) Uani 1 1 d . . .
C1 C 0.3392(6) -0.7567(5) -0.3495(4) 0.071(2) Uani 1 1 d . . .
C2 C 0.3170(6) -0.7333(5) -0.2939(4) 0.072(2) Uani 1 1 d . . .
C3 C 0.2084(6) -0.7653(5) -0.3213(4) 0.0686(18) Uani 1 1 d . . .
C4 C 0.1595(6) -0.8165(4) -0.3947(4) 0.0652(18) Uani 1 1 d . . .
C5 C 0.2388(6) -0.8094(5) -0.4116(4) 0.0669(18) Uani 1 1 d . . .
C6 C 0.4431(7) -0.7377(7) -0.3431(5) 0.101(3) Uani 1 1 d . . .
H6A H 0.4469 -0.7311 -0.3871 0.121 Uiso 1 1 calc R . .
H6B H 0.4508 -0.7898 -0.3311 0.121 Uiso 1 1 calc R . .
H6C H 0.4988 -0.6798 -0.3070 0.121 Uiso 1 1 calc R . .
C7 C 0.3986(8) -0.6815(6) -0.2173(4) 0.097(3) Uani 1 1 d . . .
H7A H 0.4653 -0.6343 -0.2159 0.117 Uiso 1 1 calc R . .
H7B H 0.4072 -0.7268 -0.1932 0.117 Uiso 1 1 calc R . .
H7C H 0.3745 -0.6509 -0.1948 0.117 Uiso 1 1 calc R . .
C8 C 0.1504(8) -0.7587(6) -0.2809(5) 0.104(3) Uani 1 1 d . . .
H8A H 0.0866 -0.7631 -0.3124 0.125 Uiso 1 1 calc R . .
H8B H 0.1947 -0.6987 -0.2456 0.125 Uiso 1 1 calc R . .
H8C H 0.1328 -0.8100 -0.2587 0.125 Uiso 1 1 calc R . .
C9 C 0.0430(6) -0.8695(5) -0.4419(5) 0.087(2) Uani 1 1 d . . .
H9A H 0.0101 -0.8444 -0.4240 0.105 Uiso 1 1 calc R . .
H9B H 0.0121 -0.9361 -0.4435 0.105 Uiso 1 1 calc R . .
H9C H 0.0321 -0.8620 -0.4884 0.105 Uiso 1 1 calc R . .
C10 C 0.2249(8) -0.8536(6) -0.4802(4) 0.095(3) Uani 1 1 d . . .
H10A H 0.2869 -0.8143 -0.4873 0.114 Uiso 1 1 calc R . .
H10B H 0.1642 -0.8591 -0.5173 0.114 Uiso 1 1 calc R . .
H10C H 0.2144 -0.9158 -0.4806 0.114 Uiso 1 1 calc R . .
C11 C 0.1932(7) -0.6066(6) -0.6154(3) 0.076(2) Uani 1 1 d . . .
C12 C 0.2135(6) -0.5115(5) -0.6006(3) 0.0699(19) Uani 1 1 d . . .
C13 C 0.1268(6) -0.5213(6) -0.5877(3) 0.073(2) Uani 1 1 d . . .
C14 C 0.0586(6) -0.6181(6) -0.5940(4) 0.082(2) Uani 1 1 d . . .
C15 C 0.1004(7) -0.6706(5) -0.6098(3) 0.075(2) Uani 1 1 d . . .
C16 C 0.2604(9) -0.6311(9) -0.6360(4) 0.127(4) Uani 1 1 d . . .
H16A H 0.3336 -0.5879 -0.6041 0.153 Uiso 1 1 calc R . .
H16B H 0.2499 -0.6259 -0.6830 0.153 Uiso 1 1 calc R . .
H16C H 0.2408 -0.6954 -0.6343 0.153 Uiso 1 1 calc R . .
C17 C 0.2985(8) -0.4226(7) -0.6044(5) 0.121(4) Uani 1 1 d . . .
H17A H 0.2950 -0.3695 -0.5883 0.145 Uiso 1 1 calc R . .
H17B H 0.2895 -0.4276 -0.6521 0.145 Uiso 1 1 calc R . .
H17C H 0.3662 -0.4131 -0.5751 0.145 Uiso 1 1 calc R . .
C18 C 0.1102(10) -0.4407(8) -0.5730(5) 0.129(4) Uani 1 1 d . . .
H18A H 0.1764 -0.3808 -0.5560 0.155 Uiso 1 1 calc R . .
H18B H 0.0833 -0.4490 -0.5381 0.155 Uiso 1 1 calc R . .
H18C H 0.0602 -0.4412 -0.6155 0.155 Uiso 1 1 calc R . .
C19 C -0.0453(7) -0.6610(9) -0.5878(6) 0.132(4) Uani 1 1 d . . .
H19A H -0.0533 -0.7110 -0.5646 0.158 Uiso 1 1 calc R . .
H19B H -0.1030 -0.6869 -0.6339 0.158 Uiso 1 1 calc R . .
H19C H -0.0452 -0.6124 -0.5610 0.158 Uiso 1 1 calc R . .
C20 C 0.0471(9) -0.7764(6) -0.6258(5) 0.124(4) Uani 1 1 d . . .
H20A H 0.0146 -0.7991 -0.5947 0.148 Uiso 1 1 calc R . .
H20B H 0.0984 -0.7939 -0.6195 0.148 Uiso 1 1 calc R . .
H20C H -0.0063 -0.8044 -0.6736 0.148 Uiso 1 1 calc R . .
C21 C 0.7934(5) 0.0872(4) 0.1441(3) 0.0531(14) Uani 1 1 d . . .
C22 C 0.7668(5) -0.0095(4) 0.1343(3) 0.0514(14) Uani 1 1 d . . .
C23 C 0.8552(5) -0.0111(4) 0.1320(3) 0.0513(14) Uani 1 1 d . . .
C24 C 0.9333(5) 0.0827(5) 0.1392(3) 0.0555(15) Uani 1 1 d . . .
C25 C 0.8950(5) 0.1439(4) 0.1450(3) 0.0555(15) Uani 1 1 d . . .
C26 C 0.7252(7) 0.1208(6) 0.1531(4) 0.083(2) Uani 1 1 d . . .
H26A H 0.7448 0.1808 0.1417 0.099 Uiso 1 1 calc R . .
H26B H 0.7347 0.1285 0.2010 0.099 Uiso 1 1 calc R . .
H26C H 0.6522 0.0745 0.1224 0.099 Uiso 1 1 calc R . .
C27 C 0.6695(6) -0.0921(5) 0.1330(4) 0.074(2) Uani 1 1 d . . .
H27A H 0.6518 -0.1494 0.1038 0.088 Uiso 1 1 calc R . .
H27B H 0.6119 -0.0817 0.1144 0.088 Uiso 1 1 calc R . .
H27C H 0.6819 -0.0984 0.1799 0.088 Uiso 1 1 calc R . .
C28 C 0.8659(6) -0.0963(5) 0.1301(4) 0.0700(19) Uani 1 1 d . . .
H28A H 0.7969 -0.1533 0.1052 0.084 Uiso 1 1 calc R . .
H28B H 0.8983 -0.0992 0.1773 0.084 Uiso 1 1 calc R . .
H28C H 0.9091 -0.0912 0.1066 0.084 Uiso 1 1 calc R . .
C29 C 1.0396(5) 0.1156(6) 0.1403(4) 0.082(2) Uani 1 1 d . . .
H29A H 1.0630 0.1728 0.1247 0.098 Uiso 1 1 calc R . .
H29B H 1.0340 0.0667 0.1095 0.098 Uiso 1 1 calc R . .
H29C H 1.0899 0.1283 0.1873 0.098 Uiso 1 1 calc R . .
C30 C 0.9574(7) 0.2502(5) 0.1573(4) 0.086(2) Uani 1 1 d . . .
H30A H 0.9102 0.2713 0.1349 0.103 Uiso 1 1 calc R . .
H30B H 1.0080 0.2672 0.1381 0.103 Uiso 1 1 calc R . .
H30C H 0.9940 0.2802 0.2069 0.103 Uiso 1 1 calc R . .
C31 C 0.7063(5) 0.2365(4) -0.1274(3) 0.0564(15) Uani 1 1 d . . .
C32 C 0.7323(5) 0.2062(4) -0.1769(3) 0.0583(16) Uani 1 1 d . . .
C33 C 0.8407(5) 0.2337(4) -0.1440(3) 0.0582(16) Uani 1 1 d . . .
C34 C 0.8840(5) 0.2867(4) -0.0715(3) 0.0578(16) Uani 1 1 d . . .
C35 C 0.8017(5) 0.2874(4) -0.0614(3) 0.0571(16) Uani 1 1 d . . .
C36 C 0.6026(6) 0.2259(5) -0.1397(5) 0.084(2) Uani 1 1 d . . .
H36A H 0.5864 0.2085 -0.1010 0.101 Uiso 1 1 calc R . .
H36B H 0.5478 0.1770 -0.1824 0.101 Uiso 1 1 calc R . .
H36C H 0.6071 0.2853 -0.1437 0.101 Uiso 1 1 calc R . .
C37 C 0.6581(7) 0.1555(5) -0.2542(4) 0.088(3) Uani 1 1 d . . .
H37A H 0.6774 0.1149 -0.2710 0.106 Uiso 1 1 calc R . .
H37B H 0.6634 0.2019 -0.2807 0.106 Uiso 1 1 calc R . .
H37C H 0.5865 0.1175 -0.2597 0.106 Uiso 1 1 calc R . .
C38 C 0.9002(7) 0.2189(6) -0.1778(5) 0.087(2) Uani 1 1 d . . .
H38A H 0.9678 0.2348 -0.1425 0.104 Uiso 1 1 calc R . .
H38B H 0.9107 0.2590 -0.2092 0.104 Uiso 1 1 calc R . .
H38C H 0.8611 0.1532 -0.2039 0.104 Uiso 1 1 calc R . .
C39 C 0.9960(6) 0.3332(5) -0.0199(4) 0.083(2) Uani 1 1 d . . .
H39A H 1.0204 0.2906 -0.0222 0.100 Uiso 1 1 calc R . .
H39B H 1.0020 0.3488 0.0265 0.100 Uiso 1 1 calc R . .
H39C H 1.0382 0.3906 -0.0305 0.100 Uiso 1 1 calc R . .
C40 C 0.8110(7) 0.3371(5) 0.0043(4) 0.082(2) Uani 1 1 d . . .
H40A H 0.7517 0.2959 0.0134 0.099 Uiso 1 1 calc R . .
H40B H 0.8117 0.3947 -0.0017 0.099 Uiso 1 1 calc R . .
H40C H 0.8756 0.3527 0.0432 0.099 Uiso 1 1 calc R . .
C41 C 0.4782(5) -0.4754(4) -0.2820(3) 0.0546(15) Uani 1 1 d . . .
H41 H 0.5073 -0.4929 -0.3070 0.066 Uiso 1 1 calc R . .
C42 C 0.5443(5) -0.3948(4) -0.2272(3) 0.0564(15) Uani 1 1 d . . .
H42 H 0.6162 -0.3589 -0.2162 0.068 Uiso 1 1 calc R . .
C43 C 0.5052(4) -0.3661(4) -0.1880(3) 0.0445(12) Uani 1 1 d . . .
C44 C 0.3972(5) -0.4249(4) -0.2073(3) 0.0553(15) Uani 1 1 d . . .
H44 H 0.3668 -0.4104 -0.1818 0.066 Uiso 1 1 calc R . .
C45 C 0.3353(5) -0.5043(4) -0.2638(3) 0.0569(15) Uani 1 1 d . . .
H45 H 0.2630 -0.5414 -0.2762 0.068 Uiso 1 1 calc R . .
C46 C 0.5707(4) -0.2768(4) -0.1308(3) 0.0419(12) Uani 1 1 d . . .
C47 C 0.6810(5) -0.2278(4) -0.0990(3) 0.0503(14) Uani 1 1 d . . .
H47 H 0.7153 -0.2539 -0.1112 0.060 Uiso 1 1 calc R . .
C48 C 0.7396(5) -0.1411(4) -0.0498(3) 0.0499(14) Uani 1 1 d . . .
H48 H 0.8131 -0.1099 -0.0293 0.060 Uiso 1 1 calc R . .
C49 C 0.5888(4) -0.1480(4) -0.0586(3) 0.0501(14) Uani 1 1 d . . .
H49 H 0.5565 -0.1216 -0.0438 0.060 Uiso 1 1 calc R . .
C50 C 0.5259(4) -0.2339(4) -0.1079(3) 0.0483(13) Uani 1 1 d . . .
H50 H 0.4525 -0.2640 -0.1264 0.058 Uiso 1 1 calc R . .
C51 C 0.4161(5) -0.3729(4) -0.4211(3) 0.0524(14) Uani 1 1 d . . .
H51 H 0.4414 -0.3919 -0.4486 0.063 Uiso 1 1 calc R . .
C52 C 0.4835(5) -0.2865(4) -0.3709(3) 0.0531(14) Uani 1 1 d . . .
H52 H 0.5531 -0.2486 -0.3648 0.064 Uiso 1 1 calc R . .
C53 C 0.4480(4) -0.2557(4) -0.3292(3) 0.0443(12) Uani 1 1 d . . .
C54 C 0.3437(5) -0.3155(4) -0.3426(3) 0.0511(14) Uani 1 1 d . . .
H54 H 0.3154 -0.2978 -0.3170 0.061 Uiso 1 1 calc R . .
C55 C 0.2808(5) -0.4006(4) -0.3933(3) 0.0517(14) Uani 1 1 d . . .
H55 H 0.2106 -0.4392 -0.4010 0.062 Uiso 1 1 calc R . .
C56 C 0.5205(4) -0.1656(4) -0.2722(3) 0.0435(12) Uani 1 1 d . . .
C57 C 0.6294(5) -0.1233(4) -0.2428(3) 0.0539(15) Uani 1 1 d . . .
H57 H 0.6593 -0.1508 -0.2594 0.065 Uiso 1 1 calc R . .
C58 C 0.6938(5) -0.0404(4) -0.1888(3) 0.0504(14) Uani 1 1 d . . .
H58 H 0.7667 -0.0135 -0.1698 0.060 Uiso 1 1 calc R . .
C59 C 0.5510(5) -0.0379(4) -0.1909(3) 0.0531(14) Uani 1 1 d . . .
H59 H 0.5239 -0.0087 -0.1727 0.064 Uiso 1 1 calc R . .
C60 C 0.4808(5) -0.1200(4) -0.2450(3) 0.0516(14) Uani 1 1 d . . .
H60 H 0.4083 -0.1450 -0.2632 0.062 Uiso 1 1 calc R . .
S1 S -0.15053(15) -0.58676(14) -0.76707(12) 0.0738(5) Uani 1 1 d . . .
F1 F -0.1474(6) -0.4376(5) -0.8039(4) 0.141(2) Uani 1 1 d . . .
F2 F 0.0060(5) -0.4140(4) -0.7424(4) 0.152(3) Uani 1 1 d . . .
F3 F -0.0756(6) -0.4901(5) -0.8481(3) 0.140(2) Uani 1 1 d . . .
O1 O -0.2462(5) -0.6469(5) -0.8292(4) 0.123(2) Uani 1 1 d . . .
O2 O -0.0738(5) -0.6141(5) -0.7487(4) 0.1043(19) Uani 1 1 d . . .
O3 O -0.1647(5) -0.5565(4) -0.7091(3) 0.0920(17) Uani 1 1 d . . .
C61 C -0.0888(8) -0.4774(7) -0.7924(5) 0.096(3) Uani 1 1 d . . .
S2 S 0.70964(19) 0.0307(2) 0.33393(14) 0.1005(7) Uani 1 1 d . . .
F4 F 0.7673(12) 0.1142(9) 0.4599(5) 0.281(7) Uani 1 1 d . . .
F5 F 0.6156(12) 0.0836(9) 0.3892(5) 0.241(5) Uani 1 1 d . . .
F6 F 0.6445(9) -0.0177(8) 0.4287(6) 0.204(4) Uani 1 1 d . . .
O4 O 0.6134(6) -0.0352(7) 0.2809(5) 0.179(4) Uani 1 1 d . . .
O5 O 0.7499(7) 0.1211(7) 0.3173(5) 0.172(4) Uani 1 1 d . . .
O6 O 0.7869(9) 0.0076(9) 0.3669(7) 0.213(5) Uani 1 1 d . . .
C62 C 0.6879(16) 0.0616(16) 0.4078(7) 0.156(6) Uani 1 1 d . . .
S3 S 0.26131(16) 0.48088(15) 0.17001(12) 0.0810(6) Uani 1 1 d . . .
F7 F 0.1035(7) 0.5030(7) 0.1241(4) 0.205(4) Uani 1 1 d . . .
F8 F 0.2282(5) 0.6064(3) 0.2163(3) 0.1113(17) Uani 1 1 d . . .
F9 F 0.1302(5) 0.4688(4) 0.2205(4) 0.138(3) Uani 1 1 d . . .
O7 O 0.3006(11) 0.5349(6) 0.1295(7) 0.221(6) Uani 1 1 d . . .
O8 O 0.3367(6) 0.5077(7) 0.2414(5) 0.174(4) Uani 1 1 d . . .
O9 O 0.1973(5) 0.3829(4) 0.1371(4) 0.1040(19) Uani 1 1 d . . .
C63 C 0.1768(7) 0.5154(6) 0.1830(5) 0.085(2) Uani 1 1 d . . .
S4 S 0.16181(18) 0.04789(17) 0.31551(12) 0.0832(6) Uani 1 1 d . . .
F10 F 0.2529(15) 0.0154(13) 0.4276(5) 0.351(10) Uani 1 1 d . . .
F11 F 0.1318(15) -0.1111(10) 0.3393(9) 0.305(9) Uani 1 1 d . . .
F12 F 0.2908(8) -0.0102(7) 0.3467(4) 0.189(4) Uani 1 1 d . . .
O10 O 0.2472(6) 0.1426(5) 0.3383(5) 0.142(3) Uani 1 1 d . . .
O11 O 0.0838(6) 0.0341(6) 0.3389(5) 0.143(3) Uani 1 1 d . . .
O12 O 0.1267(6) -0.0004(6) 0.2457(3) 0.127(3) Uani 1 1 d . . .
C64 C 0.2183(17) -0.0106(14) 0.3630(7) 0.168(7) Uani 1 1 d . . .

loop_
_atom_site_aniso_label
_atom_site_aniso_U_11
_atom_site_aniso_U_22
_atom_site_aniso_U_33
_atom_site_aniso_U_23
_atom_site_aniso_U_13
_atom_site_aniso_U_12
Rh1 0.0503(3) 0.0405(3) 0.0420(2) 0.00130(19) 0.0110(2) 0.0244(2)
Rh2 0.0459(3) 0.0472(3) 0.0394(2) 0.00029(19) 0.0086(2) 0.0259(2)
Rh3 0.0391(2) 0.0376(2) 0.0368(2) 0.00553(17) 0.01397(18) 0.01891(19)
Rh4 0.0433(2) 0.0355(2) 0.0367(2) 0.00408(17) 0.01270(18) 0.01791(19)
O13 0.143(7) 0.166(8) 0.132(7) 0.029(6) 0.043(6) 0.087(6)
N1 0.058(3) 0.061(3) 0.053(3) 0.009(2) 0.024(3) 0.039(3)
N2 0.071(4) 0.096(5) 0.063(4) 0.022(3) 0.029(3) 0.057(4)
N3 0.164(8) 0.249(12) 0.136(7) 0.102(8) 0.105(7) 0.173(9)
N4 0.042(3) 0.055(3) 0.061(3) 0.008(2) 0.020(2) 0.026(2)
N5 0.064(4) 0.059(3) 0.072(4) 0.015(3) 0.025(3) 0.037(3)
N6 0.077(5) 0.130(7) 0.150(7) 0.055(6) 0.070(5) 0.066(5)
N7 0.041(3) 0.052(3) 0.050(3) 0.014(2) 0.022(2) 0.024(2)
N8 0.054(3) 0.080(4) 0.056(3) 0.019(3) 0.029(3) 0.040(3)
N9 0.090(5) 0.189(9) 0.111(6) 0.068(6) 0.066(5) 0.096(6)
N10 0.048(3) 0.045(3) 0.050(3) 0.011(2) 0.023(2) 0.027(2)
N11 0.055(3) 0.066(3) 0.054(3) 0.019(3) 0.024(3) 0.036(3)
N12 0.105(5) 0.161(7) 0.122(6) 0.064(5) 0.077(5) 0.109(6)
N13 0.050(3) 0.044(3) 0.040(2) 0.005(2) 0.011(2) 0.027(2)
N14 0.037(2) 0.039(2) 0.045(2) 0.0057(19) 0.013(2) 0.020(2)
N15 0.048(3) 0.042(3) 0.044(3) 0.004(2) 0.016(2) 0.023(2)
N16 0.047(3) 0.036(2) 0.042(2) 0.0040(19) 0.015(2) 0.018(2)
C1 0.078(5) 0.050(4) 0.076(5) 0.008(3) 0.015(4) 0.041(4)
C2 0.083(5) 0.041(3) 0.062(4) 0.009(3) 0.008(4) 0.029(4)
C3 0.081(5) 0.046(4) 0.061(4) 0.008(3) 0.025(4) 0.027(4)
C4 0.068(4) 0.036(3) 0.067(4) 0.008(3) 0.015(4) 0.020(3)
C5 0.084(5) 0.049(4) 0.058(4) 0.004(3) 0.019(4) 0.038(4)
C6 0.092(6) 0.101(7) 0.124(8) 0.020(6) 0.030(6) 0.074(6)
C7 0.122(7) 0.075(5) 0.062(5) 0.024(4) 0.012(5) 0.049(5)
C8 0.128(8) 0.076(6) 0.118(8) 0.032(5) 0.079(7) 0.042(6)
C9 0.070(5) 0.054(4) 0.092(6) 0.006(4) 0.014(4) 0.016(4)
C10 0.121(7) 0.070(5) 0.083(6) -0.011(4) 0.027(5) 0.057(5)
C11 0.087(5) 0.103(6) 0.038(3) 0.002(4) 0.011(3) 0.064(5)
C12 0.073(5) 0.074(5) 0.042(3) 0.013(3) 0.015(3) 0.032(4)
C13 0.085(5) 0.079(5) 0.048(4) 0.005(3) 0.003(4) 0.058(5)
C14 0.057(4) 0.096(6) 0.052(4) 0.008(4) -0.003(3) 0.030(4)
C15 0.088(5) 0.067(5) 0.040(4) -0.007(3) 0.002(4) 0.042(4)
C16 0.180(11) 0.209(12) 0.056(5) 0.028(6) 0.048(6) 0.152(10)
C17 0.108(7) 0.116(8) 0.071(6) 0.038(5) 0.014(5) 0.027(6)
C18 0.177(11) 0.146(9) 0.090(6) 0.015(6) 0.014(7) 0.137(9)
C19 0.060(5) 0.173(11) 0.116(8) 0.038(8) 0.017(5) 0.044(6)
C20 0.140(9) 0.071(6) 0.078(6) -0.016(5) -0.001(6) 0.035(6)
C21 0.070(4) 0.057(4) 0.036(3) 0.011(3) 0.024(3) 0.036(3)
C22 0.058(4) 0.053(3) 0.036(3) 0.013(3) 0.021(3) 0.025(3)
C23 0.054(3) 0.056(4) 0.040(3) 0.012(3) 0.015(3) 0.030(3)
C24 0.045(3) 0.066(4) 0.041(3) 0.015(3) 0.010(3) 0.025(3)
C25 0.059(4) 0.047(3) 0.033(3) 0.001(2) 0.010(3) 0.017(3)
C26 0.120(7) 0.104(6) 0.064(4) 0.025(4) 0.048(5) 0.081(6)
C27 0.068(4) 0.070(5) 0.075(5) 0.024(4) 0.039(4) 0.024(4)
C28 0.092(5) 0.076(5) 0.061(4) 0.022(4) 0.031(4) 0.059(4)
C29 0.046(4) 0.119(7) 0.062(4) 0.025(4) 0.013(3) 0.037(4)
C30 0.099(6) 0.054(4) 0.063(4) 0.001(3) 0.024(4) 0.020(4)
C31 0.065(4) 0.038(3) 0.055(4) 0.012(3) 0.016(3) 0.026(3)
C32 0.073(4) 0.037(3) 0.044(3) 0.013(3) 0.012(3) 0.024(3)
C33 0.068(4) 0.039(3) 0.057(4) 0.016(3) 0.032(3) 0.017(3)
C34 0.056(4) 0.034(3) 0.054(4) 0.004(3) 0.016(3) 0.010(3)
C35 0.069(4) 0.035(3) 0.059(4) 0.009(3) 0.023(3) 0.024(3)
C36 0.076(5) 0.067(5) 0.105(6) 0.029(4) 0.024(5) 0.046(4)
C37 0.114(7) 0.062(5) 0.048(4) 0.011(3) 0.016(4) 0.033(5)
C38 0.100(6) 0.070(5) 0.092(6) 0.028(4) 0.061(5) 0.032(5)
C39 0.060(4) 0.063(4) 0.084(5) 0.005(4) 0.014(4) 0.016(4)
C40 0.108(6) 0.056(4) 0.065(5) -0.005(3) 0.026(4) 0.041(4)
C41 0.049(3) 0.056(4) 0.051(3) -0.002(3) 0.020(3) 0.025(3)
C42 0.040(3) 0.055(4) 0.060(4) -0.004(3) 0.017(3) 0.021(3)
C43 0.049(3) 0.041(3) 0.042(3) 0.008(2) 0.015(3) 0.026(3)
C44 0.048(3) 0.049(3) 0.061(4) -0.005(3) 0.021(3) 0.023(3)
C45 0.048(3) 0.054(4) 0.061(4) -0.001(3) 0.021(3) 0.025(3)
C46 0.043(3) 0.038(3) 0.037(3) 0.002(2) 0.012(2) 0.019(2)
C47 0.049(3) 0.048(3) 0.053(3) 0.005(3) 0.018(3) 0.029(3)
C48 0.043(3) 0.050(3) 0.053(3) 0.006(3) 0.017(3) 0.026(3)
C49 0.045(3) 0.051(3) 0.056(3) 0.004(3) 0.022(3) 0.028(3)
C50 0.038(3) 0.046(3) 0.053(3) 0.001(3) 0.015(3) 0.021(3)
C51 0.053(3) 0.049(3) 0.050(3) 0.003(3) 0.025(3) 0.023(3)
C52 0.044(3) 0.054(4) 0.047(3) 0.002(3) 0.016(3) 0.020(3)
C53 0.051(3) 0.040(3) 0.034(3) 0.006(2) 0.013(2) 0.023(3)
C54 0.049(3) 0.043(3) 0.052(3) 0.000(3) 0.020(3) 0.020(3)
C55 0.042(3) 0.046(3) 0.058(4) 0.001(3) 0.020(3) 0.019(3)
C56 0.048(3) 0.037(3) 0.035(3) 0.003(2) 0.012(2) 0.019(2)
C57 0.055(4) 0.051(3) 0.050(3) 0.000(3) 0.020(3) 0.027(3)
C58 0.045(3) 0.045(3) 0.050(3) 0.000(3) 0.018(3) 0.020(3)
C59 0.051(3) 0.045(3) 0.057(4) 0.002(3) 0.018(3) 0.025(3)
C60 0.048(3) 0.045(3) 0.053(3) 0.003(3) 0.017(3) 0.022(3)
S1 0.0622(11) 0.0650(11) 0.0949(14) 0.0106(10) 0.0352(10) 0.0342(9)
F1 0.197(7) 0.140(5) 0.171(6) 0.086(5) 0.110(6) 0.123(5)
F2 0.121(5) 0.099(4) 0.130(5) 0.027(4) 0.035(4) -0.002(4)
F3 0.175(6) 0.175(6) 0.111(4) 0.051(4) 0.098(5) 0.094(5)
O1 0.073(4) 0.099(5) 0.138(6) -0.021(4) 0.011(4) 0.034(4)
O2 0.098(4) 0.113(5) 0.135(5) 0.028(4) 0.055(4) 0.077(4)
O3 0.095(4) 0.112(4) 0.104(4) 0.035(3) 0.064(4) 0.064(4)
C61 0.108(7) 0.100(7) 0.084(6) 0.021(5) 0.052(6) 0.052(6)
S2 0.0774(14) 0.1078(18) 0.1008(17) 0.0426(15) 0.0278(13) 0.0443(14)
F4 0.345(16) 0.277(14) 0.084(5) -0.005(7) 0.006(8) 0.135(12)
F5 0.399(16) 0.368(15) 0.160(8) 0.136(9) 0.159(10) 0.314(14)
F6 0.261(11) 0.244(11) 0.215(9) 0.150(9) 0.160(9) 0.161(10)
O4 0.107(6) 0.155(7) 0.153(7) -0.055(6) 0.016(6) 0.021(5)
O5 0.138(7) 0.158(7) 0.156(7) 0.096(6) 0.036(6) 0.048(6)
O6 0.207(10) 0.329(15) 0.272(13) 0.194(12) 0.150(10) 0.218(11)
C62 0.203(16) 0.240(18) 0.082(8) 0.062(10) 0.048(10) 0.165(16)
S3 0.0623(11) 0.0715(12) 0.0900(14) 0.0097(11) 0.0334(11) 0.0226(10)
F7 0.206(7) 0.257(9) 0.114(5) -0.052(5) -0.049(5) 0.188(7)
F8 0.147(5) 0.062(3) 0.109(4) 0.014(3) 0.050(4) 0.049(3)
F9 0.126(5) 0.083(4) 0.230(8) 0.039(4) 0.125(5) 0.039(3)
O7 0.365(16) 0.134(7) 0.293(13) 0.089(8) 0.292(13) 0.116(9)
O8 0.116(6) 0.227(10) 0.143(7) -0.033(7) -0.015(5) 0.124(7)
O9 0.092(4) 0.073(4) 0.136(5) 0.011(4) 0.042(4) 0.043(3)
C63 0.081(5) 0.056(5) 0.083(5) 0.002(4) 0.003(5) 0.034(4)
S4 0.0840(14) 0.0957(16) 0.0853(14) 0.0160(12) 0.0399(12) 0.0568(13)
F10 0.68(3) 0.63(3) 0.124(7) 0.164(11) 0.205(12) 0.59(3)
F11 0.57(3) 0.224(11) 0.42(2) 0.209(13) 0.40(2) 0.276(15)
F12 0.281(10) 0.328(11) 0.110(5) 0.066(6) 0.082(6) 0.270(10)
O10 0.141(6) 0.085(5) 0.217(9) 0.017(5) 0.115(6) 0.047(5)
O11 0.117(6) 0.159(7) 0.183(8) 0.021(6) 0.091(6) 0.079(5)
O12 0.123(5) 0.171(7) 0.083(4) 0.006(4) 0.016(4) 0.097(5)
C64 0.31(2) 0.227(17) 0.104(9) 0.064(10) 0.129(12) 0.204(17)

loop_
_atom_type_symbol
_atom_type_description
_atom_type_scat_dispersion_real
_atom_type_scat_dispersion_imag
_atom_type_scat_source
C C 0.0033 0.0016 'International Tables Vol C Tables 4.2.6.8 and 6.1.1.4'
H H 0.0000 0.0000 'International Tables Vol C Tables 4.2.6.8 and 6.1.1.4'
N N 0.0061 0.0033 'International Tables Vol C Tables 4.2.6.8 and 6.1.1.4'
O O 0.0106 0.0060 'International Tables Vol C Tables 4.2.6.8 and 6.1.1.4'
F F 0.0171 0.0103 'International Tables Vol C Tables 4.2.6.8 and 6.1.1.4'
S S 0.1246 0.1234 'International Tables Vol C Tables 4.2.6.8 and 6.1.1.4'
Rh Rh -1.1178 0.9187 'International Tables Vol C Tables 4.2.6.8 and 6.1.1.4'

loop_
_geom_angle_atom_site_label_1
_geom_angle_atom_site_label_2
_geom_angle_atom_site_label_3
_geom_angle
_geom_angle_site_symmetry_1
_geom_angle_site_symmetry_3
_geom_angle_publ_flag
C3 Rh1 N13 105.8(2) . . ?
C3 Rh1 N4 109.2(3) . . ?
N13 Rh1 N4 87.79(18) . . ?
C3 Rh1 C1 65.5(3) . . ?
N13 Rh1 C1 112.0(2) . . ?
N4 Rh1 C1 160.2(2) . . ?
C3 Rh1 C5 65.0(3) . . ?
N13 Rh1 C5 151.3(2) . . ?
N4 Rh1 C5 120.8(2) . . ?
C1 Rh1 C5 39.4(3) . . ?
C3 Rh1 C2 38.6(3) . . ?
N13 Rh1 C2 91.0(2) . . ?
N4 Rh1 C2 145.4(3) . . ?
C1 Rh1 C2 38.7(3) . . ?
C5 Rh1 C2 64.7(3) . . ?
C3 Rh1 C4 39.6(3) . . ?
N13 Rh1 C4 145.1(2) . . ?
N4 Rh1 C4 98.6(2) . . ?
C1 Rh1 C4 64.8(3) . . ?
C5 Rh1 C4 37.4(3) . . ?
C2 Rh1 C4 64.6(3) . . ?
C3 Rh1 N1 165.4(2) . . ?
N13 Rh1 N1 88.55(18) . . ?
N4 Rh1 N1 73.41(19) . . ?
C1 Rh1 N1 107.0(3) . . ?
C5 Rh1 N1 101.0(2) . . ?
C2 Rh1 N1 141.2(3) . . ?
C4 Rh1 N1 126.3(2) . . ?
C13 Rh2 N15 96.9(2) . . ?
C13 Rh2 C12 39.2(3) . . ?
N15 Rh2 C12 97.9(2) . . ?
C13 Rh2 C11 64.3(3) . . ?
N15 Rh2 C11 131.8(3) . . ?
C12 Rh2 C11 39.1(3) . . ?
C13 Rh2 C14 38.2(3) . . ?
N15 Rh2 C14 127.8(3) . . ?
C12 Rh2 C14 64.9(3) . . ?
C11 Rh2 C14 63.4(3) . . ?
C13 Rh2 C15 64.4(3) . . ?
N15 Rh2 C15 160.8(2) . . ?
C12 Rh2 C15 65.2(3) . . ?
C11 Rh2 C15 37.9(3) . . ?
C14 Rh2 C15 38.2(3) . . ?
C13 Rh2 N4 124.6(3) . . ?
N15 Rh2 N4 85.28(18) . . ?
C12 Rh2 N4 163.7(3) . . ?
C11 Rh2 N4 142.6(3) . . ?
C14 Rh2 N4 100.5(3) . . ?
C15 Rh2 N4 108.4(3) . . ?
C13 Rh2 N1 162.1(3) . . ?
N15 Rh2 N1 85.44(18) . . ?
C12 Rh2 N1 122.9(3) . . ?
C11 Rh2 N1 100.9(2) . . ?
C14 Rh2 N1 146.2(3) . . ?
C15 Rh2 N1 111.0(2) . . ?
N4 Rh2 N1 73.23(19) . . ?
C22 Rh3 C23 39.3(2) . . ?
C22 Rh3 C25 65.3(2) . . ?
C23 Rh3 C25 64.9(2) . . ?
C22 Rh3 N14 99.2(2) . . ?
C23 Rh3 N14 95.6(2) . . ?
C25 Rh3 N14 160.5(2) . . ?
C22 Rh3 C21 38.8(2) . . ?
C23 Rh3 C21 64.9(2) . . ?
C25 Rh3 C21 38.5(2) . . ?
N14 Rh3 C21 133.5(2) . . ?
C22 Rh3 C24 64.8(2) . . ?
C23 Rh3 C24 38.1(2) . . ?
C25 Rh3 C24 38.7(2) . . ?
N14 Rh3 C24 125.2(2) . . ?
C21 Rh3 C24 64.3(2) . . ?
C22 Rh3 N7 165.0(2) . . ?
C23 Rh3 N7 126.4(2) . . ?
C25 Rh3 N7 106.6(2) . . ?
N14 Rh3 N7 85.67(17) . . ?
C21 Rh3 N7 140.4(2) . . ?
C24 Rh3 N7 100.7(2) . . ?
C22 Rh3 N10 120.5(2) . . ?
C23 Rh3 N10 159.8(2) . . ?
C25 Rh3 N10 109.9(2) . . ?
N14 Rh3 N10 87.92(17) . . ?
C21 Rh3 N10 98.5(2) . . ?
C24 Rh3 N10 146.3(2) . . ?
N7 Rh3 N10 73.60(17) . . ?
N16 Rh4 C33 106.9(2) . . ?
N16 Rh4 C32 91.5(2) . . ?
C33 Rh4 C32 38.9(3) . . ?
N16 Rh4 C31 111.7(2) . . ?
C33 Rh4 C31 65.2(3) . . ?
C32 Rh4 C31 38.1(2) . . ?
N16 Rh4 N7 88.34(18) . . ?
C33 Rh4 N7 109.3(2) . . ?
C32 Rh4 N7 146.0(2) . . ?
C31 Rh4 N7 159.9(2) . . ?
N16 Rh4 C35 151.1(2) . . ?
C33 Rh4 C35 65.2(2) . . ?
C32 Rh4 C35 64.7(2) . . ?
C31 Rh4 C35 39.4(2) . . ?
N7 Rh4 C35 120.5(2) . . ?
N16 Rh4 C34 146.2(2) . . ?
C33 Rh4 C34 39.7(2) . . ?
C32 Rh4 C34 65.0(2) . . ?
C31 Rh4 C34 65.0(3) . . ?
N7 Rh4 C34 98.1(2) . . ?
C35 Rh4 C34 37.9(2) . . ?
N16 Rh4 N10 86.18(17) . . ?
C33 Rh4 N10 166.4(2) . . ?
C32 Rh4 N10 140.2(2) . . ?
C31 Rh4 N10 107.2(2) . . ?
N7 Rh4 N10 73.80(17) . . ?
C35 Rh4 N10 101.6(2) . . ?
C34 Rh4 N10 127.6(2) . . ?
N2 N1 Rh2 126.1(4) . . ?
N2 N1 Rh1 124.2(4) . . ?
Rh2 N1 Rh1 105.8(2) . . ?
N3 N2 N1 177.3(10) . . ?
N5 N4 Rh1 123.0(4) . . ?
N5 N4 Rh2 126.7(4) . . ?
Rh1 N4 Rh2 107.3(2) . . ?
N6 N5 N4 178.2(8) . . ?
N8 N7 Rh4 126.6(4) . . ?
N8 N7 Rh3 125.8(4) . . ?
Rh4 N7 Rh3 106.3(2) . . ?
N9 N8 N7 179.3(9) . . ?
N11 N10 Rh4 122.3(4) . . ?
N11 N10 Rh3 127.8(4) . . ?
Rh4 N10 Rh3 106.0(2) . . ?
N12 N11 N10 178.1(7) . . ?
C45 N13 C41 116.6(5) . . ?
C45 N13 Rh1 119.1(4) . . ?
C41 N13 Rh1 123.3(4) . . ?
C49 N14 C48 117.8(5) . . ?
C49 N14 Rh3 121.3(4) . . ?
C48 N14 Rh3 120.9(4) . . ?
C55 N15 C51 117.5(5) . . ?
C55 N15 Rh2 121.6(4) . . ?
C51 N15 Rh2 120.9(4) . . ?
C58 N16 C59 117.4(5) . . ?
C58 N16 Rh4 121.8(4) . . ?
C59 N16 Rh4 120.0(4) . . ?
C2 C1 C5 106.5(7) . . ?
C2 C1 C6 126.3(7) . . ?
C5 C1 C6 127.0(8) . . ?
C2 C1 Rh1 71.0(4) . . ?
C5 C1 Rh1 70.6(4) . . ?
C6 C1 Rh1 127.1(6) . . ?
C3 C2 C1 108.9(6) . . ?
C3 C2 C7 126.0(8) . . ?
C1 C2 C7 125.2(8) . . ?
C3 C2 Rh1 69.3(4) . . ?
C1 C2 Rh1 70.3(4) . . ?
C7 C2 Rh1 126.2(5) . . ?
C2 C3 C4 107.4(7) . . ?
C2 C3 C8 126.8(7) . . ?
C4 C3 C8 125.5(8) . . ?
C2 C3 Rh1 72.1(4) . . ?
C4 C3 Rh1 72.0(4) . . ?
C8 C3 Rh1 126.9(5) . . ?
C5 C4 C3 107.9(6) . . ?
C5 C4 C9 127.3(7) . . ?
C3 C4 C9 124.8(7) . . ?
C5 C4 Rh1 70.7(4) . . ?
C3 C4 Rh1 68.4(4) . . ?
C9 C4 Rh1 127.7(5) . . ?
C4 C5 C1 109.2(6) . . ?
C4 C5 C10 126.5(7) . . ?
C1 C5 C10 124.2(7) . . ?
C4 C5 Rh1 71.9(4) . . ?
C1 C5 Rh1 70.1(3) . . ?
C10 C5 Rh1 127.5(5) . . ?
C15 C11 C12 109.7(7) . . ?
C15 C11 C16 126.4(9) . . ?
C12 C11 C16 123.8(9) . . ?
C15 C11 Rh2 71.2(4) . . ?
C12 C11 Rh2 70.1(4) . . ?
C16 C11 Rh2 126.8(5) . . ?
C13 C12 C11 105.3(7) . . ?
C13 C12 C17 126.0(8) . . ?
C11 C12 C17 128.5(9) . . ?
C13 C12 Rh2 70.0(4) . . ?
C11 C12 Rh2 70.8(4) . . ?
C17 C12 Rh2 127.8(5) . . ?
C14 C13 C12 108.7(7) . . ?
C14 C13 C18 126.2(9) . . ?
C12 C13 C18 125.1(9) . . ?
C14 C13 Rh2 71.7(4) . . ?
C12 C13 Rh2 70.8(4) . . ?
C18 C13 Rh2 125.5(5) . . ?
C13 C14 C15 108.8(7) . . ?
C13 C14 C19 126.4(9) . . ?
C15 C14 C19 124.8(9) . . ?
C13 C14 Rh2 70.1(4) . . ?
C15 C14 Rh2 70.9(4) . . ?
C19 C14 Rh2 126.6(6) . . ?
C11 C15 C14 107.5(7) . . ?
C11 C15 C20 127.1(8) . . ?
C14 C15 C20 125.0(9) . . ?
C11 C15 Rh2 70.9(4) . . ?
C14 C15 Rh2 70.9(4) . . ?
C20 C15 Rh2 128.9(6) . . ?
C25 C21 C22 108.2(5) . . ?
C25 C21 C26 127.2(6) . . ?
C22 C21 C26 124.6(6) . . ?
C25 C21 Rh3 70.4(3) . . ?
C22 C21 Rh3 69.4(3) . . ?
C26 C21 Rh3 126.8(5) . . ?
C21 C22 C23 107.4(5) . . ?
C21 C22 C27 126.1(6) . . ?
C23 C22 C27 126.2(6) . . ?
C21 C22 Rh3 71.8(3) . . ?
C23 C22 Rh3 70.8(3) . . ?
C27 C22 Rh3 126.8(4) . . ?
C24 C23 C22 108.0(5) . . ?
C24 C23 C28 126.4(6) . . ?
C22 C23 C28 125.3(6) . . ?
C24 C23 Rh3 71.7(3) . . ?
C22 C23 Rh3 69.9(3) . . ?
C28 C23 Rh3 128.8(4) . . ?
C23 C24 C25 108.7(5) . . ?
C23 C24 C29 127.0(6) . . ?
C25 C24 C29 124.4(6) . . ?
C23 C24 Rh3 70.1(3) . . ?
C25 C24 Rh3 70.2(3) . . ?
C29 C24 Rh3 125.2(4) . . ?
C21 C25 C24 107.6(5) . . ?
C21 C25 C30 127.2(7) . . ?
C24 C25 C30 124.9(6) . . ?
C21 C25 Rh3 71.1(3) . . ?
C24 C25 Rh3 71.1(3) . . ?
C30 C25 Rh3 128.0(5) . . ?
C32 C31 C35 107.5(6) . . ?
C32 C31 C36 127.5(6) . . ?
C35 C31 C36 124.9(6) . . ?
C32 C31 Rh4 70.8(3) . . ?
C35 C31 Rh4 70.7(3) . . ?
C36 C31 Rh4 127.1(5) . . ?
C31 C32 C33 109.4(5) . . ?
C31 C32 C37 125.5(7) . . ?
C33 C32 C37 125.1(7) . . ?
C31 C32 Rh4 71.1(3) . . ?
C33 C32 Rh4 70.0(3) . . ?
C37 C32 Rh4 127.0(4) . . ?
C32 C33 C34 106.9(6) . . ?
C32 C33 C38 126.7(6) . . ?
C34 C33 C38 126.2(7) . . ?
C32 C33 Rh4 71.1(3) . . ?
C34 C33 Rh4 71.3(3) . . ?
C38 C33 Rh4 126.5(5) . . ?
C35 C34 C33 107.8(6) . . ?
C35 C34 C39 127.4(6) . . ?
C33 C34 C39 124.8(7) . . ?
C35 C34 Rh4 71.0(3) . . ?
C33 C34 Rh4 69.1(3) . . ?
C39 C34 Rh4 127.0(5) . . ?
C34 C35 C31 108.3(6) . . ?
C34 C35 C40 126.4(6) . . ?
C31 C35 C40 125.2(7) . . ?
C34 C35 Rh4 71.1(3) . . ?
C31 C35 Rh4 69.9(3) . . ?
C40 C35 Rh4 127.6(5) . . ?
N13 C41 C42 123.6(5) . . ?
C41 C42 C43 120.5(6) . . ?
C42 C43 C44 115.9(5) . . ?
C42 C43 C46 123.4(5) . . ?
C44 C43 C46 120.7(5) . . ?
C45 C44 C43 120.4(5) . . ?
N13 C45 C44 123.0(6) . . ?
C47 C46 C50 115.9(5) . . ?
C47 C46 C43 122.2(5) . . ?
C50 C46 C43 121.8(5) . . ?
C48 C47 C46 120.6(5) . . ?
N14 C48 C47 122.2(5) . . ?
N14 C49 C50 123.1(5) . . ?
C49 C50 C46 120.4(5) . . ?
N15 C51 C52 122.2(5) . . ?
C51 C52 C53 120.4(6) . . ?
C54 C53 C52 115.9(5) . . ?
C54 C53 C56 122.7(5) . . ?
C52 C53 C56 121.4(5) . . ?
C55 C54 C53 120.9(5) . . ?
N15 C55 C54 123.2(5) . . ?
C57 C56 C60 117.0(5) . . ?
C57 C56 C53 122.1(5) . . ?
C60 C56 C53 120.9(5) . . ?
C58 C57 C56 120.1(5) . . ?
N16 C58 C57 123.1(5) . . ?
N16 C59 C60 123.5(5) . . ?
C59 C60 C56 118.9(5) . . ?
O1 S1 O3 114.7(4) . . ?
O1 S1 O2 116.0(4) . . ?
O3 S1 O2 114.6(4) . . ?
O1 S1 C61 102.4(5) . . ?
O3 S1 C61 102.9(4) . . ?
O2 S1 C61 103.6(5) . . ?
F3 C61 F2 106.2(9) . . ?
F3 C61 F1 108.3(9) . . ?
F2 C61 F1 107.1(9) . . ?
F3 C61 S1 113.2(7) . . ?
F2 C61 S1 111.4(7) . . ?
F1 C61 S1 110.3(7) . . ?
O4 S2 O6 121.3(8) . . ?
O4 S2 O5 109.9(6) . . ?
O6 S2 O5 114.6(6) . . ?
O4 S2 C62 107.8(8) . . ?
O6 S2 C62 100.9(7) . . ?
O5 S2 C62 99.3(8) . . ?
F4 C62 F5 116.1(18) . . ?
F4 C62 F6 101.8(12) . . ?
F5 C62 F6 103.2(16) . . ?
F4 C62 S2 114.4(15) . . ?
F5 C62 S2 112.0(9) . . ?
F6 C62 S2 107.7(13) . . ?
O7 S3 O9 113.7(5) . . ?
O7 S3 O8 114.4(8) . . ?
O9 S3 O8 115.7(6) . . ?
O7 S3 C63 105.0(6) . . ?
O9 S3 C63 106.3(4) . . ?
O8 S3 C63 99.7(4) . . ?
F7 C63 F9 107.3(9) . . ?
F7 C63 F8 106.0(7) . . ?
F9 C63 F8 105.2(8) . . ?
F7 C63 S3 111.7(7) . . ?
F9 C63 S3 113.4(6) . . ?
F8 C63 S3 112.7(6) . . ?
O10 S4 O12 115.3(5) . . ?
O10 S4 O11 113.4(5) . . ?
O12 S4 O11 117.8(5) . . ?
O10 S4 C64 103.0(8) . . ?
O12 S4 C64 101.3(5) . . ?
O11 S4 C64 103.0(7) . . ?
F10 C64 F12 110.1(16) . . ?
F10 C64 F11 107.6(16) . . ?
F12 C64 F11 105.1(11) . . ?
F10 C64 S4 115.4(10) . . ?
F12 C64 S4 113.0(10) . . ?
F11 C64 S4 104.8(13) . . ?

loop_
_geom_bond_atom_site_label_1
_geom_bond_atom_site_label_2
_geom_bond_distance
_geom_bond_site_symmetry_2
_geom_bond_publ_flag
Rh1 C3 2.118(7) . ?
Rh1 N13 2.129(4) . ?
Rh1 N4 2.135(5) . ?
Rh1 C1 2.144(6) . ?
Rh1 C5 2.151(6) . ?
Rh1 C2 2.154(7) . ?
Rh1 C4 2.166(6) . ?
Rh1 N1 2.177(5) . ?
Rh2 C13 2.136(6) . ?
Rh2 N15 2.145(4) . ?
Rh2 C12 2.146(7) . ?
Rh2 C11 2.155(7) . ?
Rh2 C14 2.157(7) . ?
Rh2 C15 2.158(6) . ?
Rh2 N4 2.160(5) . ?
Rh2 N1 2.162(5) . ?
Rh3 C22 2.130(5) . ?
Rh3 C23 2.142(6) . ?
Rh3 C25 2.152(5) . ?
Rh3 N14 2.157(4) . ?
Rh3 C21 2.162(5) . ?
Rh3 C24 2.163(6) . ?
Rh3 N7 2.168(5) . ?
Rh3 N10 2.169(5) . ?
Rh4 N16 2.121(4) . ?
Rh4 C33 2.134(6) . ?
Rh4 C32 2.147(6) . ?
Rh4 C31 2.152(6) . ?
Rh4 N7 2.160(5) . ?
Rh4 C35 2.161(6) . ?
Rh4 C34 2.164(6) . ?
Rh4 N10 2.167(5) . ?
N1 N2 1.201(7) . ?
N2 N3 1.147(9) . ?
N4 N5 1.209(8) . ?
N5 N6 1.162(8) . ?
N7 N8 1.180(7) . ?
N8 N9 1.137(8) . ?
N10 N11 1.210(7) . ?
N11 N12 1.139(8) . ?
N13 C45 1.334(7) . ?
N13 C41 1.336(7) . ?
N14 C49 1.331(7) . ?
N14 C48 1.339(7) . ?
N15 C55 1.320(7) . ?
N15 C51 1.343(7) . ?
N16 C58 1.323(7) . ?
N16 C59 1.343(7) . ?
C1 C2 1.426(11) . ?
C1 C5 1.448(10) . ?
C1 C6 1.481(11) . ?
C2 C3 1.411(11) . ?
C2 C7 1.530(10) . ?
C3 C4 1.454(9) . ?
C3 C8 1.496(11) . ?
C4 C5 1.385(10) . ?
C4 C9 1.499(10) . ?
C5 C10 1.482(10) . ?
C11 C15 1.400(11) . ?
C11 C12 1.438(10) . ?
C11 C16 1.493(11) . ?
C12 C13 1.437(11) . ?
C12 C17 1.479(11) . ?
C13 C14 1.404(11) . ?
C13 C18 1.516(10) . ?
C14 C15 1.410(11) . ?
C14 C19 1.517(12) . ?
C15 C20 1.488(11) . ?
C21 C25 1.423(9) . ?
C21 C22 1.427(8) . ?
C21 C26 1.496(9) . ?
C22 C23 1.438(9) . ?
C22 C27 1.488(8) . ?
C23 C24 1.407(8) . ?
C23 C28 1.496(8) . ?
C24 C25 1.428(9) . ?
C24 C29 1.501(9) . ?
C25 C30 1.499(9) . ?
C31 C32 1.403(9) . ?
C31 C35 1.454(9) . ?
C31 C36 1.495(10) . ?
C32 C33 1.425(9) . ?
C32 C37 1.520(9) . ?
C33 C34 1.458(8) . ?
C33 C38 1.469(10) . ?
C34 C35 1.405(9) . ?
C34 C39 1.476(9) . ?
C35 C40 1.500(9) . ?
C41 C42 1.366(8) . ?
C42 C43 1.382(8) . ?
C43 C44 1.390(8) . ?
C43 C46 1.479(7) . ?
C44 C45 1.376(8) . ?
C46 C47 1.392(8) . ?
C46 C50 1.393(7) . ?
C47 C48 1.376(8) . ?
C49 C50 1.364(7) . ?
C51 C52 1.376(8) . ?
C52 C53 1.393(8) . ?
C53 C54 1.374(8) . ?
C53 C56 1.481(7) . ?
C54 C55 1.369(7) . ?
C56 C57 1.383(8) . ?
C56 C60 1.403(8) . ?
C57 C58 1.379(8) . ?
C59 C60 1.374(8) . ?
S1 O1 1.425(6) . ?
S1 O3 1.429(5) . ?
S1 O2 1.432(6) . ?
S1 C61 1.815(10) . ?
F1 C61 1.342(11) . ?
F2 C61 1.318(11) . ?
F3 C61 1.292(10) . ?
S2 O4 1.362(7) . ?
S2 O6 1.414(9) . ?
S2 O5 1.437(8) . ?
S2 C62 1.814(14) . ?
F4 C62 1.195(18) . ?
F5 C62 1.304(15) . ?
F6 C62 1.342(19) . ?
S3 O7 1.358(8) . ?
S3 O9 1.399(6) . ?
S3 O8 1.430(8) . ?
S3 C63 1.786(9) . ?
F7 C63 1.288(9) . ?
F8 C63 1.319(8) . ?
F9 C63 1.306(11) . ?
S4 O10 1.401(7) . ?
S4 O12 1.412(7) . ?
S4 O11 1.420(7) . ?
S4 C64 1.740(15) . ?
F10 C64 1.237(14) . ?
F11 C64 1.47(2) . ?
F12 C64 1.314(16) . ?
